data_7231168
loop_
_publ_author_name
'Xu, Lei'
'Jiang, Liping'
'Li, Shasha'
'Zhang, Guofang'
'Zhang, Weiqiang'
'Gao, Ziwei'

_publ_section_title
;
 Reaction of FcC&#xE002;CC(O)R (Fc = ferrocenyl) with Ru3(CO)12 leading to
 unexpected nitro-group reduced ruthenoles and 1,2-CO-inserted
 triruthenium clusters
;
_journal_issue 45
_journal_name_full 'RSC Advances'
_journal_page_first 25268
_journal_paper_doi 10.1039/C8RA04548H
_journal_volume 8
_journal_year 2018
_chemical_formula_sum 'C40 H24 Fe2 O8 Ru2 S2'
_chemical_formula_weight 1010.55
_chemical_name_systematic
; 
 ? 
;
_space_group_IT_number 14
_symmetry_cell_setting monoclinic
_symmetry_space_group_name_Hall '-P 2yn'
_symmetry_space_group_name_H-M 'P 1 21/n 1'
_atom_sites_solution_hydrogens geom
_atom_sites_solution_primary direct
_atom_sites_solution_secondary difmap
_audit_creation_method SHELXL-97
_audit_update_record
;
2017-12-21 deposited with the CCDC.
2018-07-09 downloaded from the CCDC.
;
_cell_angle_alpha 90.00
_cell_angle_beta 107.767(2)
_cell_angle_gamma 90.00
_cell_formula_units_Z 4
_cell_length_a 12.0452(5)
_cell_length_b 18.9355(8)
_cell_length_c 16.7320(8)
_cell_measurement_reflns_used 66640
_cell_measurement_temperature 154(2)
_cell_measurement_theta_max 26.38
_cell_measurement_theta_min 2.50
_cell_volume 3634.3(3)
_computing_structure_refinement 'SHELXL-97 (Sheldrick, 1997)'
_computing_structure_solution 'SHELXS-97 (Sheldrick, 1990)'
_diffrn_ambient_temperature 154(2)
_diffrn_measured_fraction_theta_full 0.999
_diffrn_measured_fraction_theta_max 0.999
_diffrn_measurement_device_type 'Bruker SMART CCD area-detector'
_diffrn_radiation_monochromator graphite
_diffrn_radiation_source 'fine-focus sealed tube'
_diffrn_radiation_type MoK\a
_diffrn_radiation_wavelength 0.71073
_diffrn_reflns_av_R_equivalents 0.0497
_diffrn_reflns_av_sigmaI/netI 0.0167
_diffrn_reflns_limit_h_max 14
_diffrn_reflns_limit_h_min -14
_diffrn_reflns_limit_k_max 23
_diffrn_reflns_limit_k_min -23
_diffrn_reflns_limit_l_max 20
_diffrn_reflns_limit_l_min -20
_diffrn_reflns_number 120716
_diffrn_reflns_theta_full 26.00
_diffrn_reflns_theta_max 26.00
_diffrn_reflns_theta_min 2.08
_exptl_absorpt_coefficient_mu 1.768
_exptl_absorpt_correction_T_max 0.8293
_exptl_absorpt_correction_T_min 0.7532
_exptl_absorpt_correction_type multi-scan
_exptl_absorpt_process_details sadabs
_exptl_crystal_colour colorless
_exptl_crystal_density_diffrn 1.847
_exptl_crystal_density_method 'not measured'
_exptl_crystal_description block
_exptl_crystal_F_000 2000
_exptl_crystal_size_max 0.17
_exptl_crystal_size_mid 0.13
_exptl_crystal_size_min 0.11
_refine_diff_density_max 1.390
_refine_diff_density_min -0.816
_refine_diff_density_rms 0.086
_refine_ls_extinction_method none
_refine_ls_goodness_of_fit_ref 1.097
_refine_ls_hydrogen_treatment constr
_refine_ls_matrix_type full
_refine_ls_number_parameters 487
_refine_ls_number_reflns 7138
_refine_ls_number_restraints 24
_refine_ls_restrained_S_all 1.123
_refine_ls_R_factor_all 0.0298
_refine_ls_R_factor_gt 0.0259
_refine_ls_shift/su_max 0.002
_refine_ls_shift/su_mean 0.000
_refine_ls_structure_factor_coef Fsqd
_refine_ls_weighting_details 'calc w=1/[\s^2^(Fo^2^)+(0.0274P)^2^+6.7624P] where P=(Fo^2^+2Fc^2^)/3'
_refine_ls_weighting_scheme calc
_refine_ls_wR_factor_gt 0.0614
_refine_ls_wR_factor_ref 0.0632
_reflns_number_gt 6563
_reflns_number_total 7138
_reflns_threshold_expression >2sigma(I)
_cod_data_source_file c8ra04548h2.cif
_cod_data_source_block 1_CCDC3
_cod_depositor_comments
;
The following automatic conversions were performed:

'_symmetry_cell_setting' value 'Monoclinic' changed to 'monoclinic'
according to
/home/data/users/saulius/crontab/automatic-downloads/rss-feeds/RSC/lib/dictionaries/cif_core.dic
dictionary named 'cif_core.dic' version 2.4.2 from 2011-04-26.

Automatic conversion script
Id: cif_fix_values 4973 2017-02-22 13:04:09Z antanas 
;
_cod_original_cell_volume 3634.2(3)
_cod_original_sg_symbol_H-M P2(1)/n
_cod_database_code 7231168

loop_
_symmetry_equiv_pos_as_xyz
'x, y, z'
'-x+1/2, y+1/2, -z+1/2'
'-x, -y, -z'
'x-1/2, -y-1/2, z-1/2'

loop_
_atom_site_label
_atom_site_type_symbol
_atom_site_fract_x
_atom_site_fract_y
_atom_site_fract_z
_atom_site_U_iso_or_equiv
_atom_site_adp_type
_atom_site_occupancy
_atom_site_symmetry_multiplicity
_atom_site_calc_flag
_atom_site_refinement_flags
Ru1 Ru 0.928600(17) 0.109782(11) 0.328770(13) 0.01095(6) Uani 1 1 d .
Ru2 Ru 0.793261(17) 0.222406(11) 0.257335(12) 0.01081(6) Uani 1 1 d .
Fe3 Fe 1.05959(3) 0.41569(2) 0.32275(2) 0.01377(9) Uani 1 1 d .
Fe4 Fe 0.67432(3) 0.35928(2) 0.45054(2) 0.01611(9) Uani 1 1 d .
C1 C 0.9793(2) 0.34182(13) 0.37955(15) 0.0114(5) Uani 1 1 d .
C2 C 0.9093(2) 0.40345(14) 0.35402(17) 0.0150(5) Uani 1 1 d .
H2 H 0.8284 0.4045 0.3139 0.018 Uiso 1 1 calc R
C3 C 0.9732(3) 0.46303(15) 0.39533(18) 0.0199(6) Uani 1 1 d .
H3 H 0.9447 0.5129 0.3899 0.024 Uiso 1 1 calc R
C4 C 1.0842(3) 0.43941(16) 0.44582(18) 0.0213(6) Uani 1 1 d .
H4 H 1.1477 0.4698 0.4820 0.026 Uiso 1 1 calc R
C5 C 1.0897(2) 0.36465(15) 0.43578(16) 0.0168(5) Uani 1 1 d .
H5 H 1.1578 0.3336 0.4632 0.020 Uiso 1 1 calc R
C6 C 1.0744(3) 0.38645(16) 0.20726(18) 0.0221(6) Uani 1 1 d .
H6 H 1.0413 0.3428 0.1752 0.026 Uiso 1 1 calc R
C7 C 1.0176(3) 0.45276(16) 0.20128(18) 0.0229(6) Uani 1 1 d .
H7 H 0.9374 0.4640 0.1641 0.027 Uiso 1 1 calc R
C8 C 1.0935(3) 0.50002(16) 0.25747(19) 0.0247(6) Uani 1 1 d .
H8 H 1.0768 0.5507 0.2663 0.030 Uiso 1 1 calc R
C9 C 1.1983(3) 0.46314(18) 0.2988(2) 0.0281(7) Uani 1 1 d .
H9 H 1.2684 0.4832 0.3415 0.034 Uiso 1 1 calc R
C10 C 1.1858(3) 0.39273(17) 0.2677(2) 0.0262(7) Uani 1 1 d .
H10 H 1.2454 0.3544 0.2852 0.031 Uiso 1 1 calc R
C11 C 0.9393(2) 0.26720(13) 0.36791(15) 0.0107(5) Uani 1 1 d .
C12 C 0.9834(2) 0.21406(13) 0.32581(15) 0.0114(5) Uani 1 1 d .
C13 C 1.0766(2) 0.22193(13) 0.28510(17) 0.0138(5) Uani 1 1 d .
C14 C 1.1969(2) 0.20792(15) 0.33839(18) 0.0170(5) Uani 1 1 d U
C15 C 1.2414(2) 0.19970(14) 0.43115(17) 0.0163(4) Uani 1 1 d U
H15 H 1.2002 0.2075 0.4706 0.020 Uiso 1 1 calc R
C16 C 1.3628(3) 0.17693(18) 0.4485(2) 0.0300(6) Uani 1 1 d U
H16 H 1.4118 0.1676 0.5038 0.036 Uiso 1 1 calc R
C17 C 1.4001(3) 0.1701(2) 0.3806(2) 0.0368(8) Uani 1 1 d .
H17 H 1.4769 0.1554 0.3842 0.044 Uiso 1 1 calc R
C18 C 0.7974(2) 0.28073(14) 0.45896(16) 0.0134(5) Uani 1 1 d .
C19 C 0.7010(2) 0.25696(15) 0.48631(18) 0.0177(6) Uani 1 1 d .
H19 H 0.6477 0.2168 0.4616 0.021 Uiso 1 1 calc R
C20 C 0.6961(3) 0.29898(16) 0.55535(19) 0.0241(6) Uani 1 1 d .
H20 H 0.6388 0.2937 0.5874 0.029 Uiso 1 1 calc R
C21 C 0.7857(3) 0.35002(16) 0.57035(18) 0.0225(6) Uani 1 1 d .
H21 H 0.8019 0.3875 0.6145 0.027 Uiso 1 1 calc R
C22 C 0.8483(2) 0.33977(15) 0.51155(17) 0.0169(6) Uani 1 1 d .
H22 H 0.9154 0.3689 0.5071 0.020 Uiso 1 1 calc R
C23 C 0.6035(3) 0.39288(16) 0.32913(19) 0.0230(6) Uani 1 1 d .
H23 H 0.6268 0.3765 0.2797 0.028 Uiso 1 1 calc R
C24 C 0.5159(3) 0.36180(18) 0.3591(2) 0.0282(7) Uani 1 1 d .
H24 H 0.4666 0.3200 0.3343 0.034 Uiso 1 1 calc R
C25 C 0.5115(3) 0.40089(18) 0.4305(2) 0.0329(8) Uani 1 1 d .
H25 H 0.4584 0.3912 0.4650 0.039 Uiso 1 1 calc R
C26 C 0.5957(3) 0.45574(17) 0.4449(2) 0.0300(7) Uani 1 1 d .
H26 H 0.6120 0.4914 0.4912 0.036 Uiso 1 1 calc R
C27 C 0.6528(3) 0.45100(16) 0.3822(2) 0.0243(6) Uani 1 1 d .
H27 H 0.7165 0.4826 0.3766 0.029 Uiso 1 1 calc R
C28 C 0.8479(2) 0.24105(13) 0.40146(15) 0.0105(5) Uani 1 1 d .
C29 C 0.8198(2) 0.16905(14) 0.37890(15) 0.0115(5) Uani 1 1 d .
C30 C 0.7305(2) 0.12577(14) 0.40103(17) 0.0129(5) Uani 1 1 d .
C31 C 0.7614(2) 0.09532(14) 0.48556(17) 0.0159(5) Uani 1 1 d U
C32 C 0.8592(3) 0.11185(15) 0.55794(17) 0.0177(5) Uani 1 1 d U
H32 H 0.9204 0.1440 0.5595 0.021 Uiso 1 1 calc R
C33 C 0.8473(3) 0.07108(16) 0.62700(19) 0.0237(6) Uani 1 1 d .
H33 H 0.9020 0.0735 0.6816 0.028 Uiso 1 1 calc R
C34 C 0.7518(3) 0.02870(17) 0.60836(19) 0.0260(7) Uani 1 1 d .
H34 H 0.7340 -0.0014 0.6482 0.031 Uiso 1 1 calc R
C35 C 1.0197(2) 0.07360(14) 0.25782(17) 0.0167(6) Uani 1 1 d .
C36 C 1.0343(2) 0.08191(14) 0.43251(18) 0.0177(6) Uani 1 1 d .
C37 C 0.8384(2) 0.02246(15) 0.31743(17) 0.0179(6) Uani 1 1 d .
C38 C 0.7952(2) 0.29687(15) 0.17905(17) 0.0182(6) Uani 1 1 d .
C39 C 0.7897(3) 0.15142(17) 0.1760(2) 0.0323(8) Uani 1 1 d .
C40 C 0.6266(3) 0.22897(18) 0.23034(19) 0.0275(7) Uani 1 1 d .
S2 S 0.66783(7) 0.03478(4) 0.50722(5) 0.02722(17) Uani 1 1 d .
S1 S 1.29967(7) 0.18970(5) 0.28972(6) 0.0367(2) Uani 1 1 d U
O1 O 1.05573(17) 0.22829(10) 0.20894(12) 0.0188(4) Uani 1 1 d .
O2 O 0.63648(16) 0.11104(11) 0.34881(12) 0.0193(4) Uani 1 1 d .
O3 O 1.07225(18) 0.05550(12) 0.21612(14) 0.0264(5) Uani 1 1 d .
O4 O 1.09502(19) 0.06711(12) 0.49708(13) 0.0279(5) Uani 1 1 d .
O5 O 0.7863(2) -0.02798(12) 0.31282(14) 0.0299(5) Uani 1 1 d .
O6 O 0.7949(2) 0.33845(12) 0.13042(14) 0.0322(5) Uani 1 1 d .
O7 O 0.7776(3) 0.11833(15) 0.11707(16) 0.0690(11) Uani 1 1 d .
O8 O 0.52818(19) 0.23273(17) 0.21323(17) 0.0468(7) Uani 1 1 d .

loop_
_atom_site_aniso_label
_atom_site_aniso_U_11
_atom_site_aniso_U_22
_atom_site_aniso_U_33
_atom_site_aniso_U_23
_atom_site_aniso_U_13
_atom_site_aniso_U_12
Ru1 0.01053(10) 0.01100(11) 0.01224(11) -0.00057(8) 0.00484(8) 0.00142(8)
Ru2 0.00916(10) 0.01301(11) 0.00956(10) 0.00031(8) 0.00184(8) 0.00102(7)
Fe3 0.01422(19) 0.01444(19) 0.01441(19) 0.00018(15) 0.00699(15) -0.00249(15)
Fe4 0.0163(2) 0.0150(2) 0.0206(2) 0.00109(16) 0.01086(16) 0.00507(15)
C1 0.0145(12) 0.0130(12) 0.0091(12) 0.0004(10) 0.0071(10) -0.0021(10)
C2 0.0161(13) 0.0169(13) 0.0150(13) 0.0022(10) 0.0091(11) 0.0018(10)
C3 0.0266(15) 0.0156(14) 0.0234(14) -0.0030(11) 0.0166(12) -0.0013(11)
C4 0.0267(15) 0.0216(15) 0.0175(14) -0.0068(11) 0.0096(12) -0.0096(12)
C5 0.0165(13) 0.0222(14) 0.0114(13) -0.0003(11) 0.0040(11) -0.0034(11)
C6 0.0317(16) 0.0223(15) 0.0189(14) 0.0004(12) 0.0176(13) -0.0028(12)
C7 0.0261(15) 0.0277(16) 0.0179(14) 0.0082(12) 0.0112(12) 0.0008(12)
C8 0.0369(17) 0.0163(14) 0.0273(16) 0.0040(12) 0.0193(14) -0.0048(13)
C9 0.0244(16) 0.0362(18) 0.0265(16) 0.0036(14) 0.0117(13) -0.0139(14)
C10 0.0232(15) 0.0322(17) 0.0311(17) 0.0119(14) 0.0200(13) 0.0052(13)
C11 0.0084(11) 0.0157(13) 0.0072(11) 0.0006(10) 0.0010(9) 0.0009(9)
C12 0.0111(12) 0.0128(12) 0.0093(12) 0.0011(10) 0.0015(10) 0.0016(10)
C13 0.0153(13) 0.0112(12) 0.0175(14) -0.0011(10) 0.0086(11) -0.0003(10)
C14 0.0122(10) 0.0184(11) 0.0214(9) -0.0006(10) 0.0064(7) -0.0006(9)
C15 0.0087(7) 0.0171(8) 0.0221(7) 0.0038(7) 0.0029(6) -0.0001(7)
C16 0.0156(10) 0.0358(14) 0.0335(13) 0.0012(12) -0.0003(10) 0.0051(11)
C17 0.0116(14) 0.046(2) 0.055(2) -0.0117(18) 0.0136(15) -0.0002(14)
C18 0.0128(12) 0.0157(13) 0.0138(13) 0.0030(10) 0.0071(10) 0.0047(10)
C19 0.0193(14) 0.0160(13) 0.0231(14) 0.0048(11) 0.0144(12) 0.0046(11)
C20 0.0305(16) 0.0254(16) 0.0243(15) 0.0065(13) 0.0200(13) 0.0088(13)
C21 0.0288(16) 0.0254(16) 0.0162(14) -0.0015(12) 0.0110(12) 0.0059(12)
C22 0.0181(13) 0.0197(14) 0.0131(13) -0.0023(11) 0.0050(11) 0.0022(11)
C23 0.0195(14) 0.0220(15) 0.0254(16) 0.0062(12) 0.0039(12) 0.0079(12)
C24 0.0153(14) 0.0288(17) 0.0378(18) 0.0064(14) 0.0042(13) 0.0062(12)
C25 0.0246(16) 0.0328(18) 0.047(2) 0.0102(15) 0.0197(15) 0.0161(14)
C26 0.0320(17) 0.0226(16) 0.0390(19) 0.0027(14) 0.0162(15) 0.0148(13)
C27 0.0249(15) 0.0170(14) 0.0321(17) 0.0070(12) 0.0103(13) 0.0083(12)
C28 0.0091(11) 0.0136(12) 0.0082(11) 0.0018(10) 0.0017(9) 0.0017(9)
C29 0.0092(12) 0.0152(13) 0.0102(12) 0.0019(10) 0.0033(9) 0.0019(10)
C30 0.0120(12) 0.0125(12) 0.0170(13) -0.0018(10) 0.0085(10) 0.0013(10)
C31 0.0183(13) 0.0129(13) 0.0214(13) 0.0026(10) 0.0135(9) 0.0021(10)
C32 0.0261(14) 0.0183(14) 0.0127(12) 0.0073(10) 0.0119(9) 0.0143(11)
C33 0.0282(16) 0.0244(16) 0.0195(15) 0.0018(12) 0.0089(12) 0.0072(13)
C34 0.0340(17) 0.0269(16) 0.0238(15) 0.0078(13) 0.0187(13) 0.0056(13)
C35 0.0166(13) 0.0145(13) 0.0173(13) 0.0003(11) 0.0027(11) -0.0001(10)
C36 0.0179(14) 0.0157(13) 0.0226(15) -0.0017(11) 0.0111(12) 0.0016(11)
C37 0.0192(14) 0.0202(15) 0.0158(13) -0.0012(11) 0.0076(11) 0.0044(12)
C38 0.0178(14) 0.0203(14) 0.0143(13) -0.0017(12) 0.0016(11) 0.0023(11)
C39 0.042(2) 0.0212(16) 0.0219(16) -0.0016(13) -0.0071(14) 0.0105(14)
C40 0.0215(16) 0.0391(19) 0.0193(15) 0.0047(13) 0.0024(12) -0.0011(13)
S2 0.0272(4) 0.0300(4) 0.0287(4) 0.0058(3) 0.0147(3) -0.0026(3)
S1 0.0240(4) 0.0494(5) 0.0424(5) -0.0096(4) 0.0187(4) -0.0020(4)
O1 0.0236(10) 0.0212(10) 0.0147(10) 0.0004(8) 0.0104(8) 0.0008(8)
O2 0.0129(9) 0.0251(11) 0.0202(10) 0.0006(8) 0.0054(8) -0.0034(8)
O3 0.0269(11) 0.0290(12) 0.0295(12) -0.0077(9) 0.0180(10) 0.0025(9)
O4 0.0269(11) 0.0342(13) 0.0188(11) 0.0049(9) 0.0015(9) 0.0086(10)
O5 0.0371(13) 0.0226(12) 0.0322(12) -0.0065(9) 0.0136(10) -0.0143(10)
O6 0.0449(14) 0.0272(12) 0.0214(11) 0.0105(10) 0.0056(10) 0.0003(10)
O7 0.115(3) 0.0373(16) 0.0236(14) -0.0174(12) -0.0244(15) 0.0385(17)
O8 0.0097(11) 0.079(2) 0.0465(16) 0.0114(14) 0.0017(10) 0.0034(12)

loop_
_atom_type_symbol
_atom_type_description
_atom_type_scat_dispersion_real
_atom_type_scat_dispersion_imag
_atom_type_scat_source
C C 0.0033 0.0016 'International Tables Vol C Tables 4.2.6.8 and 6.1.1.4'
H H 0.0000 0.0000 'International Tables Vol C Tables 4.2.6.8 and 6.1.1.4'
O O 0.0106 0.0060 'International Tables Vol C Tables 4.2.6.8 and 6.1.1.4'
Fe Fe 0.3463 0.8444 'International Tables Vol C Tables 4.2.6.8 and 6.1.1.4'
Ru Ru -1.2594 0.8363 'International Tables Vol C Tables 4.2.6.8 and 6.1.1.4'
S S 0.1246 0.1234 'International Tables Vol C Tables 4.2.6.8 and 6.1.1.4'

loop_
_geom_angle_atom_site_label_1
_geom_angle_atom_site_label_2
_geom_angle_atom_site_label_3
_geom_angle
C36 Ru1 C37 92.96(12)
C36 Ru1 C35 96.52(11)
C37 Ru1 C35 92.44(11)
C36 Ru1 C29 96.36(10)
C37 Ru1 C29 95.48(10)
C35 Ru1 C29 164.49(10)
C36 Ru1 C12 99.03(11)
C37 Ru1 C12 165.42(10)
C35 Ru1 C12 94.39(11)
C29 Ru1 C12 75.07(10)
C36 Ru1 Ru2 140.03(8)
C37 Ru1 Ru2 112.23(8)
C35 Ru1 Ru2 112.10(8)
C29 Ru1 Ru2 52.48(7)
C12 Ru1 Ru2 53.21(7)
C39 Ru2 C40 94.79(15)
C39 Ru2 C38 91.89(13)
C40 Ru2 C38 91.21(13)
C39 Ru2 C29 107.53(12)
C40 Ru2 C29 95.37(11)
C38 Ru2 C29 158.83(11)
C39 Ru2 C12 96.48(12)
C40 Ru2 C12 163.63(11)
C38 Ru2 C12 100.22(10)
C29 Ru2 C12 69.92(9)
C39 Ru2 C11 133.05(12)
C40 Ru2 C11 130.93(12)
C38 Ru2 C11 96.45(10)
C29 Ru2 C11 64.24(9)
C12 Ru2 C11 36.57(9)
C39 Ru2 C28 141.83(11)
C40 Ru2 C28 100.30(11)
C38 Ru2 C28 122.34(10)
C29 Ru2 C28 36.61(9)
C12 Ru2 C28 63.68(9)
C11 Ru2 C28 37.03(8)
C39 Ru2 Ru1 68.99(9)
C40 Ru2 Ru1 126.50(10)
C38 Ru2 Ru1 137.67(8)
C29 Ru2 Ru1 48.60(6)
C12 Ru2 Ru1 48.51(7)
C11 Ru2 Ru1 74.14(6)
C28 Ru2 Ru1 73.86(6)
C3 Fe3 C4 40.77(12)
C3 Fe3 C9 121.47(13)
C4 Fe3 C9 103.07(12)
C3 Fe3 C8 101.36(12)
C4 Fe3 C8 112.11(12)
C9 Fe3 C8 40.76(13)
C3 Fe3 C2 40.78(11)
C4 Fe3 C2 68.51(11)
C9 Fe3 C2 160.29(13)
C8 Fe3 C2 124.19(12)
C3 Fe3 C10 161.25(13)
C4 Fe3 C10 126.98(13)
C9 Fe3 C10 40.68(13)
C8 Fe3 C10 68.23(12)
C2 Fe3 C10 157.89(12)
C3 Fe3 C5 68.67(11)
C4 Fe3 C5 40.87(11)
C9 Fe3 C5 117.56(12)
C8 Fe3 C5 148.31(12)
C2 Fe3 C5 68.44(11)
C10 Fe3 C5 111.55(12)
C3 Fe3 C7 115.00(12)
C4 Fe3 C7 146.81(12)
C9 Fe3 C7 68.02(12)
C8 Fe3 C7 40.24(12)
C2 Fe3 C7 108.71(11)
C10 Fe3 C7 67.75(12)
C5 Fe3 C7 171.27(12)
C3 Fe3 C6 151.83(12)
C4 Fe3 C6 167.04(12)
C9 Fe3 C6 67.99(13)
C8 Fe3 C6 67.78(12)
C2 Fe3 C6 122.95(12)
C10 Fe3 C6 40.22(13)
C5 Fe3 C6 133.80(12)
C7 Fe3 C6 40.16(12)
C3 Fe3 C1 68.34(11)
C4 Fe3 C1 68.43(10)
C9 Fe3 C1 154.82(12)
C8 Fe3 C1 164.25(12)
C2 Fe3 C1 40.39(10)
C10 Fe3 C1 124.92(11)
C5 Fe3 C1 40.69(10)
C7 Fe3 C1 131.97(11)
C6 Fe3 C1 115.46(11)
C19 Fe4 C20 40.84(12)
C19 Fe4 C25 118.35(13)
C20 Fe4 C25 102.81(13)
C19 Fe4 C26 153.78(12)
C20 Fe4 C26 118.35(13)
C25 Fe4 C26 40.62(14)
C19 Fe4 C23 124.79(12)
C20 Fe4 C23 158.53(13)
C25 Fe4 C23 68.27(13)
C26 Fe4 C23 68.34(13)
C19 Fe4 C24 105.69(13)
C20 Fe4 C24 120.04(13)
C25 Fe4 C24 40.60(14)
C26 Fe4 C24 68.45(14)
C23 Fe4 C24 40.72(12)
C19 Fe4 C21 68.40(12)
C20 Fe4 C21 40.40(13)
C25 Fe4 C21 120.14(13)
C26 Fe4 C21 106.06(13)
C23 Fe4 C21 160.94(12)
C24 Fe4 C21 156.03(13)
C19 Fe4 C27 163.06(12)
C20 Fe4 C27 155.98(13)
C25 Fe4 C27 68.33(13)
C26 Fe4 C27 40.63(12)
C23 Fe4 C27 40.67(12)
C24 Fe4 C27 68.53(13)
C21 Fe4 C27 123.39(13)
C19 Fe4 C22 68.73(11)
C20 Fe4 C22 68.30(12)
C25 Fe4 C22 158.15(13)
C26 Fe4 C22 124.61(13)
C23 Fe4 C22 126.72(12)
C24 Fe4 C22 161.10(12)
C21 Fe4 C22 40.45(11)
C27 Fe4 C22 111.30(12)
C19 Fe4 C18 41.25(10)
C20 Fe4 C18 68.83(11)
C25 Fe4 C18 156.58(13)
C26 Fe4 C18 162.62(12)
C23 Fe4 C18 111.25(11)
C24 Fe4 C18 123.40(12)
C21 Fe4 C18 68.37(11)
C27 Fe4 C18 127.65(11)
C22 Fe4 C18 40.68(11)
C2 C1 C5 107.1(2)
C2 C1 C11 126.9(2)
C5 C1 C11 124.6(2)
C2 C1 Fe3 68.24(14)
C5 C1 Fe3 68.47(14)
C11 C1 Fe3 138.95(18)
C3 C2 C1 108.7(2)
C3 C2 Fe3 69.13(15)
C1 C2 Fe3 71.37(15)
C3 C2 H2 125.7
C1 C2 H2 125.7
Fe3 C2 H2 125.7
C4 C3 C2 108.2(2)
C4 C3 Fe3 69.85(16)
C2 C3 Fe3 70.09(15)
C4 C3 H3 125.9
C2 C3 H3 125.9
Fe3 C3 H3 125.9
C3 C4 C5 108.1(2)
C3 C4 Fe3 69.38(16)
C5 C4 Fe3 70.18(16)
C3 C4 H4 125.9
C5 C4 H4 125.9
Fe3 C4 H4 125.9
C4 C5 C1 107.9(2)
C4 C5 Fe3 68.95(16)
C1 C5 Fe3 70.83(15)
C4 C5 H5 126.0
C1 C5 H5 126.0
Fe3 C5 H5 126.0
C10 C6 C7 107.9(3)
C10 C6 Fe3 69.14(17)
C7 C6 Fe3 69.63(16)
C10 C6 H6 126.1
C7 C6 H6 126.1
Fe3 C6 H6 126.1
C8 C7 C6 108.3(3)
C8 C7 Fe3 69.23(17)
C6 C7 Fe3 70.21(16)
C8 C7 H7 125.9
C6 C7 H7 125.9
Fe3 C7 H7 125.9
C7 C8 C9 108.1(3)
C7 C8 Fe3 70.53(16)
C9 C8 Fe3 69.49(17)
C7 C8 H8 126.0
C9 C8 H8 126.0
Fe3 C8 H8 126.0
C10 C9 C8 107.6(3)
C10 C9 Fe3 69.97(17)
C8 C9 Fe3 69.75(16)
C10 C9 H9 126.2
C8 C9 H9 126.2
Fe3 C9 H9 126.2
C6 C10 C9 108.1(3)
C6 C10 Fe3 70.64(16)
C9 C10 Fe3 69.34(17)
C6 C10 H10 125.9
C9 C10 H10 125.9
Fe3 C10 H10 125.9
C12 C11 C28 112.8(2)
C12 C11 C1 125.7(2)
C28 C11 C1 121.5(2)
C12 C11 Ru2 69.40(14)
C28 C11 Ru2 72.70(14)
C1 C11 Ru2 126.58(17)
C11 C12 C13 127.2(2)
C11 C12 Ru1 119.34(18)
C13 C12 Ru1 113.18(17)
C11 C12 Ru2 74.02(14)
C13 C12 Ru2 123.89(17)
Ru1 C12 Ru2 78.29(8)
O1 C13 C14 119.9(2)
O1 C13 C12 122.7(2)
C14 C13 C12 116.4(2)
C13 C14 C15 128.7(2)
C13 C14 S1 117.9(2)
C15 C14 S1 113.08(19)
C16 C15 C14 104.9(2)
C16 C15 H15 127.5
C14 C15 H15 127.5
C17 C16 C15 115.5(3)
C17 C16 H16 122.3
C15 C16 H16 122.3
C16 C17 S1 114.2(2)
C16 C17 H17 122.9
S1 C17 H17 122.9
C22 C18 C19 106.4(2)
C22 C18 C28 127.3(2)
C19 C18 C28 125.0(2)
C22 C18 Fe4 69.31(15)
C19 C18 Fe4 67.51(14)
C28 C18 Fe4 137.93(18)
C20 C19 C18 108.7(3)
C20 C19 Fe4 70.23(17)
C18 C19 Fe4 71.24(15)
C20 C19 H19 125.6
C18 C19 H19 125.6
Fe4 C19 H19 125.6
C21 C20 C19 108.0(2)
C21 C20 Fe4 70.19(17)
C19 C20 Fe4 68.94(16)
C21 C20 H20 126.0
C19 C20 H20 126.0
Fe4 C20 H20 126.0
C20 C21 C22 108.7(3)
C20 C21 Fe4 69.41(17)
C22 C21 Fe4 70.28(16)
C20 C21 H21 125.6
C22 C21 H21 125.6
Fe4 C21 H21 125.6
C21 C22 C18 108.2(2)
C21 C22 Fe4 69.26(16)
C18 C22 Fe4 70.01(15)
C21 C22 H22 125.9
C18 C22 H22 125.9
Fe4 C22 H22 125.9
C27 C23 C24 108.2(3)
C27 C23 Fe4 69.73(17)
C24 C23 Fe4 69.65(18)
C27 C23 H23 125.9
C24 C23 H23 125.9
Fe4 C23 H23 125.9
C25 C24 C23 107.6(3)
C25 C24 Fe4 69.49(19)
C23 C24 Fe4 69.63(17)
C25 C24 H24 126.2
C23 C24 H24 126.2
Fe4 C24 H24 126.2
C26 C25 C24 108.4(3)
C26 C25 Fe4 69.77(18)
C24 C25 Fe4 69.91(17)
C26 C25 H25 125.8
C24 C25 H25 125.8
Fe4 C25 H25 125.8
C25 C26 C27 108.0(3)
C25 C26 Fe4 69.61(18)
C27 C26 Fe4 69.87(17)
C25 C26 H26 126.0
C27 C26 H26 126.0
Fe4 C26 H26 126.0
C26 C27 C23 107.8(3)
C26 C27 Fe4 69.50(17)
C23 C27 Fe4 69.60(17)
C26 C27 H27 126.1
C23 C27 H27 126.1
Fe4 C27 H27 126.1
C29 C28 C11 111.5(2)
C29 C28 C18 122.8(2)
C11 C28 C18 125.4(2)
C29 C28 Ru2 67.14(14)
C11 C28 Ru2 70.26(13)
C18 C28 Ru2 134.80(17)
C28 C29 C30 126.3(2)
C28 C29 Ru1 119.53(18)
C30 C29 Ru1 113.25(17)
C28 C29 Ru2 76.25(14)
C30 C29 Ru2 124.74(17)
Ru1 C29 Ru2 78.91(8)
O2 C30 C31 120.2(2)
O2 C30 C29 121.8(2)
C31 C30 C29 117.8(2)
C32 C31 C30 128.8(2)
C32 C31 S2 112.8(2)
C30 C31 S2 118.3(2)
C33 C32 C31 107.7(3)
C33 C32 H32 126.2
C31 C32 H32 126.2
C34 C33 C32 114.8(3)
C34 C33 H33 122.6
C32 C33 H33 122.6
C33 C34 S2 113.3(2)
C33 C34 H34 123.3
S2 C34 H34 123.3
O3 C35 Ru1 177.3(2)
O4 C36 Ru1 176.6(2)
O5 C37 Ru1 178.4(2)
O6 C38 Ru2 177.0(3)
O7 C39 Ru2 167.4(3)
O8 C40 Ru2 179.0(3)
C34 S2 C31 91.48(15)
C17 S1 C14 92.27(15)

loop_
_geom_bond_atom_site_label_1
_geom_bond_atom_site_label_2
_geom_bond_distance
Ru1 C36 1.888(3)
Ru1 C37 1.956(3)
Ru1 C35 1.969(3)
Ru1 C29 2.086(2)
Ru1 C12 2.087(3)
Ru1 Ru2 2.7285(3)
Ru2 C39 1.904(3)
Ru2 C40 1.923(3)
Ru2 C38 1.929(3)
Ru2 C29 2.205(2)
Ru2 C12 2.231(2)
Ru2 C11 2.292(2)
Ru2 C28 2.325(2)
Fe3 C3 2.033(3)
Fe3 C4 2.039(3)
Fe3 C9 2.042(3)
Fe3 C8 2.045(3)
Fe3 C2 2.045(3)
Fe3 C10 2.050(3)
Fe3 C5 2.055(3)
Fe3 C7 2.062(3)
Fe3 C6 2.070(3)
Fe3 C1 2.087(2)
Fe4 C19 2.024(3)
Fe4 C20 2.041(3)
Fe4 C25 2.045(3)
Fe4 C26 2.047(3)
Fe4 C23 2.050(3)
Fe4 C24 2.050(3)
Fe4 C21 2.052(3)
Fe4 C27 2.052(3)
Fe4 C22 2.065(3)
Fe4 C18 2.074(3)
C1 C2 1.427(4)
C1 C5 1.440(4)
C1 C11 1.486(4)
C2 C3 1.421(4)
C2 H2 1.0000
C3 C4 1.418(4)
C3 H3 1.0000
C4 C5 1.429(4)
C4 H4 1.0000
C5 H5 1.0000
C6 C10 1.417(5)
C6 C7 1.419(4)
C6 H6 1.0000
C7 C8 1.413(4)
C7 H7 1.0000
C8 C9 1.423(5)
C8 H8 1.0000
C9 C10 1.422(5)
C9 H9 1.0000
C10 H10 1.0000
C11 C12 1.420(3)
C11 C28 1.466(3)
C12 C13 1.489(3)
C13 O1 1.227(3)
C13 C14 1.474(4)
C14 C15 1.488(4)
C14 S1 1.712(3)
C15 C16 1.465(4)
C15 H15 0.9500
C16 C17 1.349(5)
C16 H16 0.9500
C17 S1 1.671(4)
C17 H17 0.9500
C18 C22 1.439(4)
C18 C19 1.444(4)
C18 C28 1.489(3)
C19 C20 1.418(4)
C19 H19 1.0000
C20 C21 1.413(4)
C20 H20 1.0000
C21 C22 1.423(4)
C21 H21 1.0000
C22 H22 1.0000
C23 C27 1.425(4)
C23 C24 1.426(4)
C23 H23 1.0000
C24 C25 1.421(5)
C24 H24 1.0000
C25 C26 1.420(5)
C25 H25 1.0000
C26 C27 1.423(4)
C26 H26 1.0000
C27 H27 1.0000
C28 C29 1.427(4)
C29 C30 1.487(3)
C30 O2 1.233(3)
C30 C31 1.466(4)
C31 C32 1.443(4)
C31 S2 1.722(3)
C32 C33 1.433(4)
C32 H32 0.9500
C33 C34 1.359(5)
C33 H33 0.9500
C34 S2 1.690(3)
C34 H34 0.9500
C35 O3 1.129(3)
C36 O4 1.140(4)
C37 O5 1.132(4)
C38 O6 1.132(4)
C39 O7 1.139(4)
C40 O8 1.133(4)
